data_4318084
loop_
_publ_author_name
'Hai-Bin Song'
'Zheng-Zhi Zhang'
'Zheng Hui'
'Chi-Ming Che'
'Thomas C. W. Mak'

_publ_section_title
;
 Linear Heterotrinuclear Complexes Derived from an Alkyl Platinum(II)
 Twelve-Membered Macrocycle
;
_journal_name_full 'Inorganic Chemistry'
_journal_page_first 3146
_journal_page_last 3154
_journal_paper_doi 10.1021/ic011293f
_journal_volume 41
_journal_year 2002
_chemical_formula_sum 'C62 H59 Cl Cu N2 O4.5 P4 Pt2'
_chemical_formula_weight 1517.16
_chemical_name_systematic
; 
 ? 
;
_space_group_IT_number 2
_symmetry_cell_setting triclinic
_symmetry_space_group_name_Hall '-P 1'
_symmetry_space_group_name_H-M 'P -1'
_atom_sites_solution_hydrogens geom
_atom_sites_solution_primary direct
_atom_sites_solution_secondary difmap
_audit_creation_method SHELXL-97
_cell_angle_alpha 96.824(2)
_cell_angle_beta 102.047(2)
_cell_angle_gamma 111.745(2)
_cell_formula_units_Z 2
_cell_length_a 11.2441(12)
_cell_length_b 13.7930(15)
_cell_length_c 22.030(2)
_cell_measurement_temperature 293(2)
_cell_volume 3030.4(5)
_computing_structure_refinement 'SHELXL-97 (Sheldrick, 1997)'
_computing_structure_solution 'SHELXS-97 (Sheldrick, 1990)'
_diffrn_ambient_temperature 293(2)
_diffrn_measured_fraction_theta_full 0.978
_diffrn_measured_fraction_theta_max 0.978
_diffrn_radiation_monochromator graphite
_diffrn_radiation_source 'fine-focus sealed tube'
_diffrn_radiation_type MoK\a
_diffrn_radiation_wavelength 0.71073
_diffrn_reflns_av_R_equivalents 0.0462
_diffrn_reflns_av_sigmaI/netI 0.1274
_diffrn_reflns_limit_h_max 13
_diffrn_reflns_limit_h_min -14
_diffrn_reflns_limit_k_max 18
_diffrn_reflns_limit_k_min -18
_diffrn_reflns_limit_l_max 29
_diffrn_reflns_limit_l_min -23
_diffrn_reflns_number 20759
_diffrn_reflns_theta_full 28.05
_diffrn_reflns_theta_max 28.05
_diffrn_reflns_theta_min 0.97
_exptl_absorpt_coefficient_mu 5.150
_exptl_absorpt_correction_T_max 1.000000
_exptl_absorpt_correction_T_min 0.529093
_exptl_absorpt_correction_type SADABS
_exptl_crystal_colour red-orange
_exptl_crystal_density_diffrn 1.663
_exptl_crystal_density_method 'not measured'
_exptl_crystal_description prism
_exptl_crystal_F_000 1486
_exptl_crystal_size_max 0.32
_exptl_crystal_size_mid 0.20
_exptl_crystal_size_min 0.18
_refine_diff_density_max 1.531
_refine_diff_density_min -1.041
_refine_diff_density_rms 0.177
_refine_ls_extinction_method none
_refine_ls_goodness_of_fit_ref 0.871
_refine_ls_hydrogen_treatment mixed
_refine_ls_matrix_type full
_refine_ls_number_parameters 709
_refine_ls_number_reflns 14377
_refine_ls_number_restraints 381
_refine_ls_restrained_S_all 0.871
_refine_ls_R_factor_all 0.1158
_refine_ls_R_factor_gt 0.0521
_refine_ls_shift/su_max 0.003
_refine_ls_shift/su_mean 0.000
_refine_ls_structure_factor_coef Fsqd
_refine_ls_weighting_details 'calc w=1/[\s^2^(Fo^2^)+(0.0596P)^2^+0.0000P] where P=(Fo^2^+2Fc^2^)/3'
_refine_ls_weighting_scheme calc
_refine_ls_wR_factor_gt 0.1124
_refine_ls_wR_factor_ref 0.1383
_reflns_number_gt 7407
_reflns_number_total 14377
_reflns_threshold_expression >2sigma(I)
_cod_data_source_file ic011293f_2.cif
_cod_data_source_block compd3
_cod_depositor_comments
;
The following automatic conversions were performed:

'_symmetry_cell_setting' value 'Triclinic' changed to 'triclinic'
according to the built-in table from CIF Core dictionary named
'cif_core.dic' version 2.4.1 from 2010-06-29.

Automatic conversion script
Id: cif_fix_values 1646 2011-03-28 12:23:43Z adriana 
;
_cod_original_cell_volume 3030.3(6)
_cod_original_formula_sum 'C62 H59 Cl Cu N2 O4.50 P4 Pt2'
_cod_database_code 4318084

loop_
_symmetry_equiv_pos_as_xyz
'x, y, z'
'-x, -y, -z'

loop_
_atom_site_label
_atom_site_type_symbol
_atom_site_fract_x
_atom_site_fract_y
_atom_site_fract_z
_atom_site_U_iso_or_equiv
_atom_site_adp_type
_atom_site_occupancy
_atom_site_symmetry_multiplicity
_atom_site_calc_flag
_atom_site_refinement_flags
_atom_site_disorder_assembly
_atom_site_disorder_group
Pt1 Pt 0.56220(4) 0.51479(3) 0.277417(18) 0.04545(12) Uani 1 1 d . . .
Pt2 Pt 0.44562(3) 0.24190(3) 0.395825(17) 0.04082(11) Uani 1 1 d . . .
C1 C 0.7589(9) 0.5367(8) 0.3167(5) 0.060(3) Uani 1 1 d . . .
H1A H 0.8183 0.6068 0.3152 0.090 Uiso 1 1 calc R . .
H1B H 0.7780 0.4840 0.2929 0.090 Uiso 1 1 calc R . .
H1C H 0.7707 0.5292 0.3601 0.090 Uiso 1 1 calc R . .
C2 C 0.5911(10) 0.6144(8) 0.3628(5) 0.072(3) Uani 1 1 d . . .
H2A H 0.6315 0.6877 0.3597 0.108 Uiso 1 1 calc R . .
H2B H 0.6483 0.6011 0.3966 0.108 Uiso 1 1 calc R . .
H2C H 0.5068 0.6005 0.3715 0.108 Uiso 1 1 calc R . .
C3 C 0.5936(9) 0.3675(8) 0.4676(5) 0.065(3) Uani 1 1 d . . .
H3A H 0.5988 0.3459 0.5076 0.098 Uiso 1 1 calc R . .
H3B H 0.5722 0.4288 0.4699 0.098 Uiso 1 1 calc R . .
H3C H 0.6778 0.3853 0.4581 0.098 Uiso 1 1 calc R . .
C4 C 0.3193(9) 0.3036(8) 0.4295(5) 0.054(3) Uani 1 1 d . . .
H4A H 0.3059 0.2809 0.4680 0.081 Uiso 1 1 calc R . .
H4B H 0.2351 0.2776 0.3981 0.081 Uiso 1 1 calc R . .
H4C H 0.3597 0.3803 0.4378 0.081 Uiso 1 1 calc R . .
Cu1 Cu 0.45354(11) 0.32177(9) 0.29379(6) 0.0457(3) Uani 1 1 d . . .
P1 P 0.3455(2) 0.4952(2) 0.24189(12) 0.0484(6) Uani 1 1 d . . .
P2 P 0.2570(2) 0.12360(19) 0.31745(12) 0.0459(6) Uani 1 1 d . . .
P3 P 0.5746(3) 0.4120(2) 0.18921(13) 0.0539(7) Uani 1 1 d . . .
P4 P 0.5992(2) 0.18620(18) 0.36760(13) 0.0443(6) Uani 1 1 d . . .
N1 N 0.2637(7) 0.2969(6) 0.2699(3) 0.0460(19) Uani 1 1 d . . .
N2 N 0.5782(7) 0.2695(6) 0.2641(4) 0.0461(19) Uani 1 1 d . . .
C5 C 0.3045(10) 0.5128(8) 0.1607(5) 0.056(3) Uani 1 1 d . . .
C6 C 0.1941(11) 0.4464(11) 0.1119(5) 0.074(3) Uani 1 1 d . . .
H6A H 0.1335 0.3842 0.1188 0.089 Uiso 1 1 calc R . .
C7 C 0.1726(16) 0.4717(16) 0.0525(6) 0.112(6) Uani 1 1 d . . .
H7A H 0.1005 0.4250 0.0191 0.135 Uiso 1 1 calc R . .
C8 C 0.2597(19) 0.5672(18) 0.0435(8) 0.126(7) Uani 1 1 d . . .
H8A H 0.2440 0.5858 0.0043 0.151 Uiso 1 1 calc R . .
C9 C 0.3641(16) 0.6317(14) 0.0899(8) 0.117(6) Uani 1 1 d . . .
H9A H 0.4225 0.6949 0.0829 0.140 Uiso 1 1 calc R . .
C10 C 0.3888(12) 0.6067(11) 0.1501(6) 0.084(4) Uani 1 1 d . . .
H10A H 0.4624 0.6537 0.1827 0.101 Uiso 1 1 calc R . .
C11 C 0.2799(9) 0.5767(7) 0.2827(5) 0.049(2) Uani 1 1 d . . .
C12 C 0.2301(11) 0.6449(9) 0.2544(5) 0.068(3) Uani 1 1 d . . .
H12A H 0.2355 0.6522 0.2136 0.082 Uiso 1 1 calc R . .
C13 C 0.1738(12) 0.7009(10) 0.2854(6) 0.080(4) Uani 1 1 d . . .
H13A H 0.1437 0.7468 0.2657 0.096 Uiso 1 1 calc R . .
C14 C 0.1614(11) 0.6896(9) 0.3456(6) 0.068(3) Uani 1 1 d . . .
H14A H 0.1196 0.7249 0.3660 0.081 Uiso 1 1 calc R . .
C15 C 0.2130(11) 0.6245(9) 0.3749(6) 0.068(3) Uani 1 1 d . . .
H15A H 0.2083 0.6180 0.4160 0.082 Uiso 1 1 calc R . .
C16 C 0.2701(10) 0.5704(8) 0.3445(5) 0.056(3) Uani 1 1 d . . .
H16A H 0.3039 0.5275 0.3654 0.067 Uiso 1 1 calc R . .
C17 C 0.2192(9) 0.3666(7) 0.2453(4) 0.045(2) Uani 1 1 d . . .
C18 C 0.0853(10) 0.3456(8) 0.2313(5) 0.062(3) Uani 1 1 d . . .
H18A H 0.0554 0.3946 0.2157 0.074 Uiso 1 1 calc R . .
C19 C -0.0037(10) 0.2526(9) 0.2405(6) 0.077(4) Uani 1 1 d . . .
H19A H -0.0944 0.2364 0.2283 0.092 Uiso 1 1 calc R . .
C20 C 0.0413(10) 0.1831(8) 0.2678(5) 0.062(3) Uani 1 1 d . . .
H20A H -0.0181 0.1228 0.2771 0.075 Uiso 1 1 calc R . .
C21 C 0.1746(9) 0.2035(7) 0.2812(5) 0.047(2) Uani 1 1 d . . .
C22 C 0.2537(10) 0.0382(8) 0.2446(5) 0.057(3) Uani 1 1 d . . .
C23 C 0.1955(15) 0.0447(10) 0.1850(6) 0.096(5) Uani 1 1 d . . .
H23A H 0.1570 0.0935 0.1800 0.115 Uiso 1 1 calc R . .
C24 C 0.194(2) -0.0207(13) 0.1323(8) 0.134(7) Uani 1 1 d . . .
H24A H 0.1534 -0.0160 0.0921 0.161 Uiso 1 1 calc R . .
C25 C 0.2498(17) -0.0910(12) 0.1377(8) 0.107(5) Uani 1 1 d . . .
H25A H 0.2503 -0.1334 0.1016 0.129 Uiso 1 1 calc R . .
C26 C 0.3065(13) -0.0995(9) 0.1975(8) 0.086(4) Uani 1 1 d . . .
H26A H 0.3435 -0.1492 0.2022 0.104 Uiso 1 1 calc R . .
C27 C 0.3083(11) -0.0336(9) 0.2510(6) 0.073(3) Uani 1 1 d . . .
H27A H 0.3472 -0.0391 0.2913 0.088 Uiso 1 1 calc R . .
C28 C 0.1345(10) 0.0249(7) 0.3467(5) 0.054(3) Uani 1 1 d . . .
C29 C 0.0219(10) -0.0605(8) 0.3052(6) 0.069(3) Uani 1 1 d . . .
H29A H 0.0039 -0.0654 0.2615 0.083 Uiso 1 1 calc R . .
C30 C -0.0620(11) -0.1373(8) 0.3302(7) 0.075(4) Uani 1 1 d . . .
H30A H -0.1367 -0.1937 0.3030 0.090 Uiso 1 1 calc R . .
C31 C -0.0360(12) -0.1310(9) 0.3942(7) 0.073(3) Uani 1 1 d . . .
H31A H -0.0929 -0.1834 0.4101 0.088 Uiso 1 1 calc R . .
C32 C 0.0736(11) -0.0481(10) 0.4355(6) 0.073(3) Uani 1 1 d . . .
H32A H 0.0904 -0.0443 0.4791 0.088 Uiso 1 1 calc R . .
C33 C 0.1587(10) 0.0300(9) 0.4117(5) 0.063(3) Uani 1 1 d . . .
H33A H 0.2327 0.0862 0.4396 0.076 Uiso 1 1 calc R . .
C34 C 0.7244(10) 0.4902(10) 0.1662(5) 0.060(3) Uani 1 1 d . . .
C35 C 0.8062(12) 0.4499(12) 0.1463(6) 0.084(4) Uani 1 1 d . . .
H35A H 0.7890 0.3783 0.1454 0.101 Uiso 1 1 calc R . .
C36 C 0.9123(14) 0.5107(15) 0.1278(8) 0.114(6) Uani 1 1 d . . .
H36A H 0.9664 0.4811 0.1138 0.137 Uiso 1 1 calc R . .
C37 C 0.9376(14) 0.6126(18) 0.1301(7) 0.119(7) Uani 1 1 d . . .
H37A H 1.0098 0.6546 0.1171 0.143 Uiso 1 1 calc R . .
C38 C 0.8609(13) 0.6573(12) 0.1509(6) 0.096(5) Uani 1 1 d . . .
H38A H 0.8802 0.7295 0.1529 0.115 Uiso 1 1 calc R . .
C39 C 0.7521(11) 0.5925(11) 0.1692(6) 0.084(4) Uani 1 1 d . . .
H39A H 0.6983 0.6218 0.1838 0.101 Uiso 1 1 calc R . .
C40 C 0.4479(10) 0.3538(9) 0.1133(5) 0.059(3) Uani 1 1 d . . .
C41 C 0.4627(12) 0.3873(10) 0.0582(5) 0.072(3) Uani 1 1 d . . .
H41A H 0.5395 0.4447 0.0582 0.087 Uiso 1 1 calc R . .
C42 C 0.3618(15) 0.3343(12) 0.0024(6) 0.098(5) Uani 1 1 d . . .
H42A H 0.3713 0.3581 -0.0348 0.117 Uiso 1 1 calc R . .
C43 C 0.2488(15) 0.2482(12) 0.0002(6) 0.101(5) Uani 1 1 d . . .
H43A H 0.1842 0.2120 -0.0381 0.121 Uiso 1 1 calc R . .
C44 C 0.2326(12) 0.2163(11) 0.0553(6) 0.093(4) Uani 1 1 d . . .
H44A H 0.1545 0.1601 0.0551 0.112 Uiso 1 1 calc R . .
C45 C 0.3308(12) 0.2667(10) 0.1107(5) 0.077(4) Uani 1 1 d . . .
H45A H 0.3197 0.2427 0.1476 0.092 Uiso 1 1 calc R . .
C46 C 0.5920(9) 0.2891(8) 0.2064(5) 0.052(3) Uani 1 1 d . . .
C47 C 0.6034(11) 0.2142(11) 0.1629(6) 0.079(4) Uani 1 1 d . . .
H47A H 0.6028 0.2236 0.1218 0.095 Uiso 1 1 calc R . .
C48 C 0.6155(11) 0.1261(10) 0.1812(6) 0.075(3) Uani 1 1 d . . .
H48A H 0.6240 0.0754 0.1525 0.090 Uiso 1 1 calc R . .
C49 C 0.6152(10) 0.1130(8) 0.2416(5) 0.062(3) Uani 1 1 d . . .
H49A H 0.6271 0.0548 0.2548 0.074 Uiso 1 1 calc R . .
C50 C 0.5974(9) 0.1853(7) 0.2827(5) 0.051(3) Uani 1 1 d . . .
C51 C 0.7780(9) 0.2649(7) 0.4057(5) 0.049(2) Uani 1 1 d . . .
C52 C 0.8614(11) 0.3253(9) 0.3750(6) 0.077(4) Uani 1 1 d . . .
H52A H 0.8297 0.3296 0.3333 0.092 Uiso 1 1 calc R . .
C53 C 0.9979(13) 0.3816(11) 0.4083(8) 0.107(5) Uani 1 1 d . . .
H53A H 1.0553 0.4227 0.3875 0.128 Uiso 1 1 calc R . .
C54 C 1.0477(12) 0.3785(10) 0.4679(7) 0.087(4) Uani 1 1 d . . .
H54A H 1.1381 0.4156 0.4879 0.104 Uiso 1 1 calc R . .
C55 C 0.9622(11) 0.3187(10) 0.4997(6) 0.084(4) Uani 1 1 d . . .
H55A H 0.9945 0.3185 0.5421 0.101 Uiso 1 1 calc R . .
C56 C 0.8281(10) 0.2591(9) 0.4681(5) 0.069(3) Uani 1 1 d . . .
H56A H 0.7720 0.2155 0.4886 0.083 Uiso 1 1 calc R . .
C57 C 0.5837(10) 0.0546(7) 0.3827(5) 0.052(3) Uani 1 1 d . . .
C58 C 0.6695(12) 0.0095(9) 0.3723(6) 0.077(4) Uani 1 1 d . . .
H58A H 0.7365 0.0442 0.3540 0.092 Uiso 1 1 calc R . .
C59 C 0.6583(14) -0.0860(10) 0.3885(7) 0.102(5) Uani 1 1 d . . .
H59A H 0.7150 -0.1175 0.3800 0.123 Uiso 1 1 calc R . .
C60 C 0.5611(15) -0.1343(9) 0.4178(6) 0.089(4) Uani 1 1 d . . .
H60A H 0.5555 -0.1973 0.4306 0.107 Uiso 1 1 calc R . .
C61 C 0.4745(11) -0.0929(8) 0.4283(5) 0.065(3) Uani 1 1 d . . .
H61A H 0.4079 -0.1278 0.4468 0.078 Uiso 1 1 calc R . .
C62 C 0.4867(9) 0.0031(7) 0.4110(5) 0.051(2) Uani 1 1 d . . .
H62A H 0.4283 0.0333 0.4187 0.061 Uiso 1 1 calc R . .
Cl1 Cl 0.7201(7) -0.1031(5) 0.1655(3) 0.133(3) Uani 0.60 1 d PD . .
O1 O 0.6161(16) -0.1086(15) 0.1212(8) 0.175(6) Uiso 0.60 1 d PD . .
O2 O 0.751(3) -0.032(2) 0.2187(9) 0.175(6) Uiso 0.40 1 d PD . .
O3 O 0.704(3) -0.1986(14) 0.1778(14) 0.175(6) Uiso 0.40 1 d PD . .
O4 O 0.8288(19) -0.069(3) 0.1408(12) 0.175(6) Uiso 0.40 1 d PD . .
O2' O 0.689(4) -0.111(5) 0.2210(11) 0.175(6) Uiso 0.20 1 d PD . .
O3' O 0.821(3) -0.006(2) 0.174(2) 0.175(6) Uiso 0.20 1 d PD . .
O4' O 0.760(5) -0.179(3) 0.1483(19) 0.175(6) Uiso 0.20 1 d PD . .
Cl2 Cl 0.8400(9) 0.1446(10) 0.0512(4) 0.158(6) Uani 0.40 1 d PD . .
O5 O 0.898(3) 0.078(2) 0.0682(17) 0.157(8) Uiso 0.30 1 d PD . .
O6 O 0.858(3) 0.218(2) 0.1000(12) 0.157(8) Uiso 0.30 1 d PD . .
O7 O 0.7108(18) 0.085(3) 0.0228(14) 0.157(8) Uiso 0.30 1 d PD . .
O8 O 0.896(3) 0.194(2) 0.0085(12) 0.157(8) Uiso 0.30 1 d PD . .
O5' O 0.786(9) 0.047(3) 0.012(3) 0.157(8) Uiso 0.10 1 d PD . .
O6' O 0.753(7) 0.190(7) 0.043(4) 0.157(8) Uiso 0.10 1 d PD . .
O7' O 0.870(8) 0.133(7) 0.1111(16) 0.157(8) Uiso 0.10 1 d PD . .
O8' O 0.950(5) 0.206(6) 0.037(4) 0.157(8) Uiso 0.10 1 d PD . .
O1W O 0.531(3) -0.107(3) 0.0131(15) 0.218(14) Uiso 0.50 1 d P . .

loop_
_atom_site_aniso_label
_atom_site_aniso_U_11
_atom_site_aniso_U_22
_atom_site_aniso_U_33
_atom_site_aniso_U_23
_atom_site_aniso_U_13
_atom_site_aniso_U_12
Pt1 0.0387(2) 0.0468(2) 0.0492(3) 0.01777(19) 0.01433(18) 0.01209(18)
Pt2 0.0376(2) 0.0394(2) 0.0461(2) 0.01056(17) 0.01501(17) 0.01418(16)
C1 0.046(6) 0.066(7) 0.059(7) 0.022(6) 0.005(5) 0.014(5)
C2 0.040(6) 0.067(7) 0.091(9) -0.001(7) 0.009(6) 0.014(5)
C3 0.041(6) 0.070(7) 0.075(8) -0.003(6) 0.010(5) 0.022(5)
C4 0.051(6) 0.058(6) 0.055(6) 0.005(5) 0.021(5) 0.025(5)
Cu1 0.0398(6) 0.0480(6) 0.0544(7) 0.0178(6) 0.0212(5) 0.0169(5)
P1 0.0420(14) 0.0556(15) 0.0506(16) 0.0233(13) 0.0149(12) 0.0183(12)
P2 0.0374(13) 0.0393(13) 0.0540(16) 0.0081(12) 0.0154(12) 0.0072(11)
P3 0.0447(15) 0.0728(18) 0.0479(16) 0.0222(14) 0.0209(13) 0.0209(14)
P4 0.0381(13) 0.0381(13) 0.0607(17) 0.0163(12) 0.0229(12) 0.0132(11)
N1 0.033(4) 0.053(5) 0.043(5) 0.012(4) 0.007(3) 0.010(4)
N2 0.035(4) 0.048(5) 0.050(5) 0.008(4) 0.018(4) 0.008(4)
C5 0.050(6) 0.068(7) 0.055(7) 0.026(6) 0.025(5) 0.021(5)
C6 0.066(8) 0.114(10) 0.057(8) 0.024(7) 0.025(6) 0.048(7)
C7 0.108(12) 0.22(2) 0.057(9) 0.059(11) 0.041(8) 0.104(14)
C8 0.127(16) 0.22(2) 0.078(12) 0.081(14) 0.052(11) 0.097(16)
C9 0.098(12) 0.147(15) 0.113(14) 0.084(12) 0.043(10) 0.034(11)
C10 0.066(8) 0.121(11) 0.080(9) 0.054(8) 0.031(7) 0.039(8)
C11 0.038(5) 0.050(6) 0.052(6) 0.022(5) 0.006(5) 0.010(4)
C12 0.079(8) 0.073(8) 0.059(7) 0.028(6) 0.013(6) 0.036(7)
C13 0.098(10) 0.080(8) 0.073(9) 0.017(7) 0.008(7) 0.057(8)
C14 0.059(7) 0.069(7) 0.073(9) 0.007(7) 0.017(6) 0.027(6)
C15 0.065(7) 0.082(8) 0.068(8) 0.021(7) 0.035(6) 0.030(7)
C16 0.049(6) 0.059(6) 0.066(7) 0.028(6) 0.021(5) 0.021(5)
C17 0.039(5) 0.055(6) 0.050(6) 0.020(5) 0.016(4) 0.024(5)
C18 0.041(6) 0.062(7) 0.079(8) 0.026(6) 0.010(5) 0.018(5)
C19 0.031(6) 0.087(8) 0.104(10) 0.035(8) 0.007(6) 0.017(6)
C20 0.039(6) 0.060(6) 0.076(8) 0.019(6) 0.011(5) 0.007(5)
C21 0.038(5) 0.042(5) 0.056(6) 0.005(5) 0.012(5) 0.012(4)
C22 0.053(6) 0.049(6) 0.055(7) 0.001(5) 0.019(5) 0.007(5)
C23 0.156(14) 0.072(8) 0.062(9) 0.006(7) 0.042(9) 0.044(9)
C24 0.23(2) 0.099(12) 0.084(12) 0.027(10) 0.050(13) 0.076(14)
C25 0.146(15) 0.077(10) 0.092(12) -0.002(9) 0.065(11) 0.026(10)
C26 0.082(9) 0.052(7) 0.125(13) -0.008(8) 0.050(9) 0.024(7)
C27 0.077(8) 0.054(7) 0.079(9) -0.007(6) 0.023(7) 0.022(6)
C28 0.047(6) 0.047(6) 0.070(8) 0.021(5) 0.023(5) 0.018(5)
C29 0.056(7) 0.050(6) 0.089(9) 0.020(6) 0.014(6) 0.009(5)
C30 0.050(7) 0.050(6) 0.113(11) 0.033(7) 0.021(7) 0.005(5)
C31 0.062(8) 0.063(7) 0.101(10) 0.042(7) 0.036(7) 0.017(6)
C32 0.062(8) 0.095(9) 0.088(9) 0.051(8) 0.046(7) 0.037(7)
C33 0.049(6) 0.065(7) 0.073(8) 0.023(6) 0.027(6) 0.012(5)
C34 0.041(6) 0.083(8) 0.057(7) 0.031(6) 0.019(5) 0.016(6)
C35 0.059(8) 0.128(11) 0.084(9) 0.058(9) 0.035(7) 0.040(8)
C36 0.062(10) 0.158(16) 0.143(15) 0.074(14) 0.046(9) 0.047(11)
C37 0.048(8) 0.22(2) 0.077(10) 0.070(13) 0.032(7) 0.025(12)
C38 0.063(9) 0.109(11) 0.093(11) 0.049(9) 0.018(8) 0.003(8)
C39 0.051(7) 0.102(10) 0.091(10) 0.034(8) 0.033(7) 0.010(7)
C40 0.054(7) 0.084(8) 0.048(6) 0.021(6) 0.020(5) 0.033(6)
C41 0.069(8) 0.099(9) 0.054(7) 0.023(7) 0.021(6) 0.035(7)
C42 0.098(11) 0.123(12) 0.065(9) 0.039(9) 0.022(8) 0.032(10)
C43 0.103(12) 0.114(12) 0.048(8) -0.017(8) -0.015(8) 0.034(10)
C44 0.064(8) 0.122(11) 0.067(9) 0.022(8) 0.017(7) 0.009(8)
C45 0.066(8) 0.109(10) 0.049(7) 0.022(7) 0.018(6) 0.025(7)
C46 0.038(5) 0.069(7) 0.042(6) 0.011(5) 0.018(4) 0.010(5)
C47 0.069(8) 0.114(11) 0.058(8) 0.011(8) 0.024(6) 0.041(8)
C48 0.067(8) 0.083(9) 0.066(8) -0.014(7) 0.017(6) 0.032(7)
C49 0.064(7) 0.049(6) 0.076(8) 0.006(6) 0.034(6) 0.021(5)
C50 0.041(6) 0.043(5) 0.070(7) 0.013(5) 0.026(5) 0.012(5)
C51 0.035(5) 0.045(5) 0.070(7) 0.015(5) 0.016(5) 0.017(4)
C52 0.064(8) 0.073(8) 0.073(8) 0.031(7) 0.018(7) 0.002(6)
C53 0.052(8) 0.109(11) 0.118(13) 0.036(10) 0.023(8) -0.016(7)
C54 0.043(7) 0.088(9) 0.113(12) 0.013(9) 0.017(8) 0.012(7)
C55 0.049(7) 0.090(9) 0.088(10) 0.022(8) -0.001(7) 0.010(7)
C56 0.041(6) 0.084(8) 0.079(8) 0.039(7) 0.019(6) 0.014(6)
C57 0.054(6) 0.047(6) 0.060(7) 0.018(5) 0.022(5) 0.020(5)
C58 0.076(8) 0.064(7) 0.120(11) 0.038(7) 0.053(8) 0.040(7)
C59 0.111(12) 0.074(9) 0.168(15) 0.050(10) 0.074(11) 0.063(9)
C60 0.122(12) 0.045(7) 0.107(11) 0.023(7) 0.038(9) 0.036(8)
C61 0.063(7) 0.045(6) 0.081(8) 0.023(6) 0.026(6) 0.008(6)
C62 0.044(6) 0.043(5) 0.068(7) 0.021(5) 0.028(5) 0.013(4)
Cl1 0.163(7) 0.114(5) 0.121(6) -0.015(4) -0.018(5) 0.097(5)
Cl2 0.064(6) 0.254(15) 0.076(6) -0.043(8) 0.027(5) -0.005(7)

loop_
_atom_type_symbol
_atom_type_description
_atom_type_scat_dispersion_real
_atom_type_scat_dispersion_imag
_atom_type_scat_source
C C 0.0033 0.0016 'International Tables Vol C Tables 4.2.6.8 and 6.1.1.4'
H H 0.0000 0.0000 'International Tables Vol C Tables 4.2.6.8 and 6.1.1.4'
N N 0.0061 0.0033 'International Tables Vol C Tables 4.2.6.8 and 6.1.1.4'
O O 0.0106 0.0060 'International Tables Vol C Tables 4.2.6.8 and 6.1.1.4'
P P 0.1023 0.0942 'International Tables Vol C Tables 4.2.6.8 and 6.1.1.4'
Cl Cl 0.1484 0.1585 'International Tables Vol C Tables 4.2.6.8 and 6.1.1.4'
Cu Cu 0.3201 1.2651 'International Tables Vol C Tables 4.2.6.8 and 6.1.1.4'
Pt Pt -1.7033 8.3905 'International Tables Vol C Tables 4.2.6.8 and 6.1.1.4'

loop_
_geom_angle_atom_site_label_1
_geom_angle_atom_site_label_2
_geom_angle_atom_site_label_3
_geom_angle
_geom_angle_site_symmetry_1
_geom_angle_site_symmetry_3
_geom_angle_publ_flag
C2 Pt1 C1 83.9(4) . . ?
C2 Pt1 P1 92.0(3) . . ?
C1 Pt1 P1 175.6(3) . . ?
C2 Pt1 P3 168.7(3) . . ?
C1 Pt1 P3 84.9(3) . . ?
P1 Pt1 P3 99.28(10) . . ?
C2 Pt1 Cu1 105.5(3) . . ?
C1 Pt1 Cu1 95.9(3) . . ?
P1 Pt1 Cu1 83.87(7) . . ?
P3 Pt1 Cu1 77.16(7) . . ?
C3 Pt2 C4 82.6(4) . . ?
C3 Pt2 P4 91.8(3) . . ?
C4 Pt2 P4 174.4(3) . . ?
C3 Pt2 P2 168.4(3) . . ?
C4 Pt2 P2 86.7(3) . . ?
P4 Pt2 P2 98.92(9) . . ?
C3 Pt2 Cu1 102.9(3) . . ?
C4 Pt2 Cu1 98.9(3) . . ?
P4 Pt2 Cu1 83.10(7) . . ?
P2 Pt2 Cu1 74.34(7) . . ?
N1 Cu1 N2 140.1(3) . . ?
N1 Cu1 Pt1 100.7(2) . . ?
N2 Cu1 Pt1 96.5(2) . . ?
N1 Cu1 Pt2 95.4(2) . . ?
N2 Cu1 Pt2 99.0(2) . . ?
Pt1 Cu1 Pt2 132.67(5) . . ?
C11 P1 C5 102.5(5) . . ?
C11 P1 C17 95.5(4) . . ?
C5 P1 C17 107.1(4) . . ?
C11 P1 Pt1 122.0(3) . . ?
C5 P1 Pt1 112.6(3) . . ?
C17 P1 Pt1 114.9(3) . . ?
C28 P2 C21 106.7(4) . . ?
C28 P2 C22 100.6(5) . . ?
C21 P2 C22 99.9(5) . . ?
C28 P2 Pt2 114.5(4) . . ?
C21 P2 Pt2 106.9(3) . . ?
C22 P2 Pt2 126.2(3) . . ?
C40 P3 C34 102.8(5) . . ?
C40 P3 C46 98.7(5) . . ?
C34 P3 C46 106.7(5) . . ?
C40 P3 Pt1 125.9(4) . . ?
C34 P3 Pt1 108.8(4) . . ?
C46 P3 Pt1 112.2(3) . . ?
C57 P4 C51 100.1(4) . . ?
C57 P4 C50 108.4(5) . . ?
C51 P4 C50 99.7(4) . . ?
C57 P4 Pt2 114.6(3) . . ?
C51 P4 Pt2 119.9(3) . . ?
C50 P4 Pt2 112.5(3) . . ?
C17 N1 C21 120.3(7) . . ?
C17 N1 Cu1 123.1(6) . . ?
C21 N1 Cu1 116.6(6) . . ?
C50 N2 C46 119.3(9) . . ?
C50 N2 Cu1 121.3(6) . . ?
C46 N2 Cu1 113.1(7) . . ?
C10 C5 C6 118.5(10) . . ?
C10 C5 P1 114.7(9) . . ?
C6 C5 P1 126.6(8) . . ?
C5 C6 C7 120.5(13) . . ?
C8 C7 C6 119.4(16) . . ?
C9 C8 C7 120.5(15) . . ?
C8 C9 C10 121.0(15) . . ?
C5 C10 C9 120.1(13) . . ?
C16 C11 C12 116.0(10) . . ?
C16 C11 P1 120.6(7) . . ?
C12 C11 P1 123.4(8) . . ?
C13 C12 C11 121.9(11) . . ?
C12 C13 C14 120.4(11) . . ?
C13 C14 C15 118.4(11) . . ?
C16 C15 C14 120.9(11) . . ?
C15 C16 C11 122.3(10) . . ?
N1 C17 C18 120.1(8) . . ?
N1 C17 P1 117.1(6) . . ?
C18 C17 P1 122.3(7) . . ?
C19 C18 C17 120.2(10) . . ?
C18 C19 C20 120.0(9) . . ?
C21 C20 C19 119.6(9) . . ?
C20 C21 N1 119.6(9) . . ?
C20 C21 P2 127.4(8) . . ?
N1 C21 P2 112.9(6) . . ?
C27 C22 C23 119.3(11) . . ?
C27 C22 P2 118.8(9) . . ?
C23 C22 P2 121.9(10) . . ?
C22 C23 C24 120.1(14) . . ?
C25 C24 C23 121.5(16) . . ?
C24 C25 C26 118.8(14) . . ?
C25 C26 C27 120.0(13) . . ?
C22 C27 C26 120.3(13) . . ?
C33 C28 C29 119.0(10) . . ?
C33 C28 P2 118.8(8) . . ?
C29 C28 P2 122.0(9) . . ?
C30 C29 C28 119.3(11) . . ?
C31 C30 C29 120.7(11) . . ?
C30 C31 C32 120.8(11) . . ?
C31 C32 C33 119.5(11) . . ?
C28 C33 C32 120.6(10) . . ?
C39 C34 C35 118.5(12) . . ?
C39 C34 P3 116.8(10) . . ?
C35 C34 P3 124.7(10) . . ?
C36 C35 C34 122.0(14) . . ?
C37 C36 C35 118.9(17) . . ?
C36 C37 C38 121.4(16) . . ?
C37 C38 C39 118.3(15) . . ?
C34 C39 C38 120.9(14) . . ?
C41 C40 C45 118.2(10) . . ?
C41 C40 P3 123.8(9) . . ?
C45 C40 P3 117.9(8) . . ?
C40 C41 C42 119.1(12) . . ?
C43 C42 C41 122.2(12) . . ?
C44 C43 C42 118.8(12) . . ?
C45 C44 C43 120.0(13) . . ?
C44 C45 C40 121.7(11) . . ?
N2 C46 C47 120.1(10) . . ?
N2 C46 P3 115.0(8) . . ?
C47 C46 P3 124.5(9) . . ?
C48 C47 C46 119.3(12) . . ?
C49 C48 C47 119.7(11) . . ?
C50 C49 C48 119.9(11) . . ?
N2 C50 C49 120.9(10) . . ?
N2 C50 P4 111.7(7) . . ?
C49 C50 P4 127.4(8) . . ?
C52 C51 C56 119.9(9) . . ?
C52 C51 P4 122.5(8) . . ?
C56 C51 P4 117.6(7) . . ?
C51 C52 C53 118.0(11) . . ?
C54 C53 C52 123.3(12) . . ?
C53 C54 C55 118.7(12) . . ?
C54 C55 C56 120.0(12) . . ?
C55 C56 C51 119.9(10) . . ?
C58 C57 C62 118.6(9) . . ?
C58 C57 P4 123.7(8) . . ?
C62 C57 P4 117.5(8) . . ?
C57 C58 C59 121.2(12) . . ?
C58 C59 C60 118.5(12) . . ?
C61 C60 C59 122.0(11) . . ?
C60 C61 C62 118.5(11) . . ?
C57 C62 C61 121.2(10) . . ?
O4' Cl1 O1 111.2(12) . . ?
O4' Cl1 O2 134.7(16) . . ?
O1 Cl1 O2 113.6(11) . . ?
O4' Cl1 O3 44(2) . . ?
O1 Cl1 O3 111.4(10) . . ?
O2 Cl1 O3 110.9(11) . . ?
O4' Cl1 O2' 110.2(12) . . ?
O1 Cl1 O2' 109.8(12) . . ?
O2 Cl1 O2' 47(2) . . ?
O3 Cl1 O2' 70(2) . . ?
O4' Cl1 O3' 109.2(12) . . ?
O1 Cl1 O3' 108.2(11) . . ?
O2 Cl1 O3' 62(2) . . ?
O3 Cl1 O3' 138.4(17) . . ?
O2' Cl1 O3' 108.1(12) . . ?
O4' Cl1 O4 66(2) . . ?
O1 Cl1 O4 106.7(10) . . ?
O2 Cl1 O4 106.1(10) . . ?
O3 Cl1 O4 107.7(11) . . ?
O2' Cl1 O4 141.6(16) . . ?
O3' Cl1 O4 47(2) . . ?
O2' O2 Cl1 67.2(13) . . ?
O2' O2 O3' 125.3(18) . . ?
Cl1 O2 O3' 59.9(12) . . ?
O4' O3 Cl1 68.0(14) . . ?
O4' O3 O2' 119.6(19) . . ?
Cl1 O3 O2' 55.7(12) . . ?
O3' O4 Cl1 64.8(13) . . ?
O3' O4 O4' 115.0(17) . . ?
Cl1 O4 O4' 55.1(12) . . ?
O2 O2' Cl1 65.5(13) . . ?
O2 O2' O3 113.5(18) . . ?
Cl1 O2' O3 54.7(12) . . ?
O4 O3' Cl1 67.7(14) . . ?
O4 O3' O2 121.2(19) . . ?
Cl1 O3' O2 58.1(12) . . ?
O3 O4' Cl1 68.3(14) . . ?
O3 O4' O4 124.3(19) . . ?
Cl1 O4' O4 59.0(13) . . ?
O6 Cl2 O7' 57(4) . . ?
O6 Cl2 O6' 66(4) . . ?
O7' Cl2 O6' 110.5(13) . . ?
O6 Cl2 O7 112.1(12) . . ?
O7' Cl2 O7 110(4) . . ?
O6' Cl2 O7 59(4) . . ?
O6 Cl2 O8' 93(4) . . ?
O7' Cl2 O8' 109.8(13) . . ?
O6' Cl2 O8' 109.2(13) . . ?
O7 Cl2 O8' 140(4) . . ?
O6 Cl2 O5' 158(4) . . ?
O7' Cl2 O5' 108.8(13) . . ?
O6' Cl2 O5' 109.5(13) . . ?
O7 Cl2 O5' 53(4) . . ?
O8' Cl2 O5' 109.1(13) . . ?
O6 Cl2 O5 111.7(12) . . ?
O7' Cl2 O5 58(4) . . ?
O6' Cl2 O5 161(4) . . ?
O7 Cl2 O5 107.9(12) . . ?
O8' Cl2 O5 90(4) . . ?
O5' Cl2 O5 65(4) . . ?
O6 Cl2 O8 108.3(12) . . ?
O7' Cl2 O8 142(4) . . ?
O6' Cl2 O8 90(4) . . ?
O7 Cl2 O8 108.4(12) . . ?
O8' Cl2 O8 32(4) . . ?
O5' Cl2 O8 93(4) . . ?
O5 Cl2 O8 108.3(12) . . ?
O7' O5 Cl2 60.3(19) . . ?
O7' O5 O5' 104(3) . . ?
Cl2 O5 O5' 57.3(19) . . ?
O7' O6 Cl2 62(2) . . ?
O7' O6 O6' 109(3) . . ?
Cl2 O6 O6' 58(2) . . ?
O5' O7 O6' 120(3) . . ?
O5' O7 Cl2 64(2) . . ?
O6' O7 Cl2 60.3(19) . . ?
O8' O8 Cl2 73(2) . . ?
O7 O5' Cl2 63(2) . . ?
O7 O5' O5 110(3) . . ?
Cl2 O5' O5 58(2) . . ?
O7 O6' Cl2 60.3(19) . . ?
O7 O6' O6 105(3) . . ?
Cl2 O6' O6 56.2(19) . . ?
O6 O7' O5 118(3) . . ?
O6 O7' Cl2 60.4(19) . . ?
O5 O7' Cl2 62(2) . . ?
O8 O8' Cl2 75(2) . . ?

loop_
_geom_bond_atom_site_label_1
_geom_bond_atom_site_label_2
_geom_bond_distance
_geom_bond_site_symmetry_2
_geom_bond_publ_flag
Pt1 C2 2.082(11) . ?
Pt1 C1 2.092(9) . ?
Pt1 P1 2.300(3) . ?
Pt1 P3 2.326(3) . ?
Pt1 Cu1 2.5908(12) . ?
Pt2 C3 2.094(9) . ?
Pt2 C4 2.116(9) . ?
Pt2 P4 2.297(3) . ?
Pt2 P2 2.319(2) . ?
Pt2 Cu1 2.6218(12) . ?
Cu1 N1 1.974(7) . ?
Cu1 N2 1.982(8) . ?
P1 C11 1.807(11) . ?
P1 C5 1.820(10) . ?
P1 C17 1.838(9) . ?
P2 C28 1.832(10) . ?
P2 C21 1.834(10) . ?
P2 C22 1.860(11) . ?
P3 C40 1.819(10) . ?
P3 C34 1.844(11) . ?
P3 C46 1.849(11) . ?
P4 C57 1.835(10) . ?
P4 C51 1.840(9) . ?
P4 C50 1.866(11) . ?
N1 C17 1.355(11) . ?
N1 C21 1.396(11) . ?
N2 C50 1.350(11) . ?
N2 C46 1.359(11) . ?
C5 C10 1.373(14) . ?
C5 C6 1.379(14) . ?
C6 C7 1.390(16) . ?
C7 C8 1.39(2) . ?
C8 C9 1.31(2) . ?
C9 C10 1.406(17) . ?
C11 C16 1.400(13) . ?
C11 C12 1.402(13) . ?
C12 C13 1.372(15) . ?
C13 C14 1.384(15) . ?
C14 C15 1.388(15) . ?
C15 C16 1.354(14) . ?
C17 C18 1.381(12) . ?
C18 C19 1.371(13) . ?
C19 C20 1.381(14) . ?
C20 C21 1.377(13) . ?
C22 C27 1.351(14) . ?
C22 C23 1.369(15) . ?
C23 C24 1.375(18) . ?
C24 C25 1.34(2) . ?
C25 C26 1.378(19) . ?
C26 C27 1.390(15) . ?
C28 C33 1.389(14) . ?
C28 C29 1.407(13) . ?
C29 C30 1.390(14) . ?
C30 C31 1.364(16) . ?
C31 C32 1.377(15) . ?
C32 C33 1.390(13) . ?
C34 C39 1.317(16) . ?
C34 C35 1.355(16) . ?
C35 C36 1.354(17) . ?
C36 C37 1.32(2) . ?
C37 C38 1.35(2) . ?
C38 C39 1.393(15) . ?
C40 C41 1.370(13) . ?
C40 C45 1.400(14) . ?
C41 C42 1.387(16) . ?
C42 C43 1.368(17) . ?
C43 C44 1.364(17) . ?
C44 C45 1.362(15) . ?
C46 C47 1.385(15) . ?
C47 C48 1.369(16) . ?
C48 C49 1.365(15) . ?
C49 C50 1.365(13) . ?
C51 C52 1.362(13) . ?
C51 C56 1.395(13) . ?
C52 C53 1.417(15) . ?
C53 C54 1.326(17) . ?
C54 C55 1.387(16) . ?
C55 C56 1.394(14) . ?
C57 C58 1.368(14) . ?
C57 C62 1.379(12) . ?
C58 C59 1.374(15) . ?
C59 C60 1.383(17) . ?
C60 C61 1.342(16) . ?
C61 C62 1.388(13) . ?
Cl1 O4' 1.327(15) . ?
Cl1 O1 1.328(13) . ?
Cl1 O2 1.330(14) . ?
Cl1 O3 1.331(14) . ?
Cl1 O2' 1.347(15) . ?
Cl1 O3' 1.356(15) . ?
Cl1 O4 1.387(14) . ?
O2 O2' 1.07(5) . ?
O2 O3' 1.38(4) . ?
O3 O4' 0.99(5) . ?
O3 O2' 1.53(4) . ?
O4 O3' 1.10(5) . ?
O4 O4' 1.48(5) . ?
Cl2 O6 1.308(15) . ?
Cl2 O7' 1.333(16) . ?
Cl2 O6' 1.337(16) . ?
Cl2 O7 1.338(15) . ?
Cl2 O8' 1.338(16) . ?
Cl2 O5' 1.345(16) . ?
Cl2 O5 1.351(15) . ?
Cl2 O8 1.352(15) . ?
O5 O7' 1.30(7) . ?
O5 O5' 1.45(7) . ?
O6 O7' 1.27(7) . ?
O6 O6' 1.44(7) . ?
O7 O5' 1.20(8) . ?
O7 O6' 1.33(7) . ?
O8 O8' 0.74(8) . ?
